data_7035920
loop_
_publ_author_name
'Srinivas, Katam'
'Naga Babu, Chatla'
'Prabusankar, Ganesan'

_publ_section_title
;
 Linear Cu(i) chalcogenones: synthesis and application in borylation of
 unsymmetrical alkynes.
;
_journal_issue 35
_journal_name_full 'Dalton transactions (Cambridge, England : 2003)'
_journal_page_first 15636
_journal_page_last 15644
_journal_paper_doi 10.1039/c5dt02320c
_journal_volume 44
_journal_year 2015
_chemical_formula_moiety 'C54 H69 Cu N4 S2, Cl O4'
_chemical_formula_sum 'C54 H69 Cl Cu N4 O4 S2'
_chemical_formula_weight 1001.25
_chemical_name_systematic 1
_space_group_crystal_system monoclinic
_space_group_IT_number 15
_space_group_name_Hall '-C 2yc'
_space_group_name_H-M_alt 'C 1 2/c 1'
_symmetry_space_group_name_Hall '-C 2yc'
_symmetry_space_group_name_H-M 'C 1 2/c 1'
_atom_sites_solution_hydrogens mixed
_audit_creation_date 2015-04-05
_audit_creation_method
;
  Olex2 1.1
  (compiled Nov  1 2011 20:42:30, GUI svn.r3906)
;
_audit_update_record
;
2015-06-17 deposited with the CCDC.
2015-07-22 downloaded from the CCDC.
;
_cell_angle_alpha 90
_cell_angle_beta 114.235(8)
_cell_angle_gamma 90
_cell_formula_units_Z 4
_cell_length_a 19.8863(14)
_cell_length_b 15.9337(4)
_cell_length_c 20.405(3)
_cell_measurement_reflns_used 4061
_cell_measurement_temperature 293(2)
_cell_measurement_theta_max 69.8050
_cell_measurement_theta_min 4.8560
_cell_volume 5895.8(10)
_computing_cell_refinement
;
CrysAlisPro, Agilent Technologies,
Version 1.171.37.35 (release 13-08-2014 CrysAlis171 .NET)
(compiled Aug 13 2014,18:06:01)
;
_computing_data_collection
;
CrysAlisPro, Agilent Technologies,
Version 1.171.37.35 (release 13-08-2014 CrysAlis171 .NET)
(compiled Aug 13 2014,18:06:01)
;
_computing_data_reduction
;
CrysAlisPro, Agilent Technologies,
Version 1.171.37.35 (release 13-08-2014 CrysAlis171 .NET)
(compiled Aug 13 2014,18:06:01)
;
_computing_molecular_graphics
;
O. V. Dolomanov, L. J. Bourhis, R. J. Gildea, J. A. K. Howard and H. Puschmann,
OLEX2: a complete structure solution, refinement and analysis program.
J. Appl. Cryst. (2009). 42, 339-341.
;
_computing_publication_material
;
O. V. Dolomanov, L. J. Bourhis, R. J. Gildea, J. A. K. Howard and H. Puschmann,
OLEX2: a complete structure solution, refinement and analysis program.
J. Appl. Cryst. (2009). 42, 339-341.
;
_computing_structure_refinement
;
olex2.refine (L.J. Bourhis, O.V. Dolomanov, R.J. Gildea, J.A.K. Howard,
H. Puschmann, in preparation, 2011)
;
_diffrn_ambient_temperature 293(2)
_diffrn_detector 'CCD plate'
_diffrn_detector_area_resol_mean 16.1293
_diffrn_detector_type Eos
_diffrn_measured_fraction_theta_full 0.9985
_diffrn_measured_fraction_theta_max 0.9800
_diffrn_measurement_details
;
  1 omega  -50.00   36.00   1.0000    2.4400
omega____ theta____ kappa____ phi______ frames
    -      -33.5000   50.0000  -60.0000 86

  2 omega  -85.00  -45.00   1.0000    2.4400
omega____ theta____ kappa____ phi______ frames
    -      -33.5000  125.0000 -180.0000 40

  3 omega  -85.00  -45.00   1.0000    2.4400
omega____ theta____ kappa____ phi______ frames
    -      -33.5000  178.0000  -60.0000 40

  4 omega   32.00   96.00   1.0000    2.4400
omega____ theta____ kappa____ phi______ frames
    -       54.0000 -125.0000  -30.0000 64

  5 omega   -5.00   83.00   1.0000    2.4400
omega____ theta____ kappa____ phi______ frames
    -       54.0000  -77.0000    0.0000 88

  6 omega   83.00  109.00   1.0000    2.4400
omega____ theta____ kappa____ phi______ frames
    -       54.0000 -125.0000   60.0000 26

  7 omega   33.00  125.00   1.0000    2.4400
omega____ theta____ kappa____ phi______ frames
    -       54.0000   38.0000 -120.0000 92

  8 omega   43.00   94.00   1.0000    2.4400
omega____ theta____ kappa____ phi______ frames
    -      108.0000  -25.0000  120.0000 51

  9 omega   41.00  119.00   1.0000    2.4400
omega____ theta____ kappa____ phi______ frames
    -      108.0000  -63.0000   60.0000 78

 10 omega   85.00  173.00   1.0000    2.4400
omega____ theta____ kappa____ phi______ frames
    -      108.0000   25.0000 -180.0000 88

 11 omega  100.00  173.00   1.0000    2.4400
omega____ theta____ kappa____ phi______ frames
    -      108.0000  111.0000 -180.0000 73

 12 omega   44.00  102.00   1.0000    2.4400
omega____ theta____ kappa____ phi______ frames
    -      108.0000  -50.0000 -120.0000 58

 13 omega   45.00   70.00   1.0000    2.4400
omega____ theta____ kappa____ phi______ frames
    -      108.0000  -25.0000   60.0000 25

 14 omega   86.00  167.00   1.0000    2.4400
omega____ theta____ kappa____ phi______ frames
    -      108.0000   38.0000  -90.0000 81

 15 omega   41.00   67.00   1.0000    2.4400
omega____ theta____ kappa____ phi______ frames
    -      108.0000  -25.0000 -120.0000 26

 16 omega   83.00  118.00   1.0000    2.4400
omega____ theta____ kappa____ phi______ frames
    -      108.0000  -77.0000  120.0000 35
;
_diffrn_measurement_device 'four-circle diffractometer'
_diffrn_measurement_device_type 'SuperNova, Dual, Cu at zero, Eos'
_diffrn_measurement_method '\w scans'
_diffrn_orient_matrix_UB_11 0.0348563500
_diffrn_orient_matrix_UB_12 0.0672208500
_diffrn_orient_matrix_UB_13 -0.0261685000
_diffrn_orient_matrix_UB_21 -0.0246109000
_diffrn_orient_matrix_UB_22 -0.0527900000
_diffrn_orient_matrix_UB_23 -0.0676058000
_diffrn_orient_matrix_UB_31 -0.0804432500
_diffrn_orient_matrix_UB_32 0.0453289500
_diffrn_orient_matrix_UB_33 -0.0399778000
_diffrn_radiation_monochromator mirror
_diffrn_radiation_probe x-ray
_diffrn_radiation_type 'Cu K\a'
_diffrn_radiation_wavelength 1.54184
_diffrn_reflns_av_R_equivalents 0.0308
_diffrn_reflns_av_unetI/netI 0.0383
_diffrn_reflns_Laue_measured_fraction_full 0.998
_diffrn_reflns_Laue_measured_fraction_max 0.980
_diffrn_reflns_limit_h_max 24
_diffrn_reflns_limit_h_min -21
_diffrn_reflns_limit_k_max 16
_diffrn_reflns_limit_k_min -19
_diffrn_reflns_limit_l_max 19
_diffrn_reflns_limit_l_min -24
_diffrn_reflns_number 12751
_diffrn_reflns_point_group_measured_fraction_full 1.00000
_diffrn_reflns_point_group_measured_fraction_max 1.00000
_diffrn_reflns_theta_full 67.684
_diffrn_reflns_theta_max 70.875
_diffrn_reflns_theta_min 3.693
_diffrn_source 'sealed X-ray tube'
_diffrn_source_type 'SuperNova (Cu) X-ray Source'
_exptl_absorpt_coefficient_mu 1.931
_exptl_absorpt_correction_T_max 1.00000
_exptl_absorpt_correction_T_min 0.73770
_exptl_absorpt_correction_type multi-scan
_exptl_absorpt_process_details
;
CrysAlisPro, Agilent Technologies,
Version 1.171.37.35 (release 13-08-2014 CrysAlis171 .NET)
(compiled Aug 13 2014,18:06:01)
Empirical absorption correction using spherical harmonics,
 implemented in SCALE3 ABSPACK scaling algorithm.
;
_exptl_crystal_colour colorless
_exptl_crystal_density_diffrn 1.128
_exptl_crystal_F_000 2124
_exptl_crystal_size_max 0.26
_exptl_crystal_size_mid 0.24
_exptl_crystal_size_min 0.21
_refine_diff_density_max 1.673
_refine_diff_density_min -0.500
_refine_diff_density_rms 0.119
_refine_ls_extinction_method none
_refine_ls_goodness_of_fit_ref 1.650
_refine_ls_hydrogen_treatment constr
_refine_ls_matrix_type full
_refine_ls_number_parameters 309
_refine_ls_number_reflns 5694
_refine_ls_number_restraints 0
_refine_ls_restrained_S_all 1.650
_refine_ls_R_factor_all 0.1097
_refine_ls_R_factor_gt 0.0868
_refine_ls_shift/su_max 0.075
_refine_ls_shift/su_mean 0.075
_refine_ls_structure_factor_coef Fsqd
_refine_ls_weighting_details 'w=1/[\s^2^(Fo^2^)+(0.1000P)^2^] where P=(Fo^2^+2Fc^2^)/3'
_refine_ls_weighting_scheme calc
_refine_ls_wR_factor_gt 0.2510
_refine_ls_wR_factor_ref 0.2710
_reflns_Friedel_coverage 0.000
_reflns_number_gt 3962
_reflns_number_total 5694
_reflns_threshold_expression 'I > 2\s(I)'
_cod_data_source_file c5dt02320c2.cif
_cod_data_source_block 1
_cod_depositor_comments 'Adding full bibliography for 7035913--7035920.cif.'
_cod_original_formula_sum 'C54 H69 Cl Cu N4 O4 S2 '
_cod_database_code 7035920
_chemical_oxdiff_formula 'C14 H26 N2 Se Cu Cl O4'
_reflns_odcompleteness_completeness 99.85
_reflns_odcompleteness_iscentric 1
_reflns_odcompleteness_theta 66.97
_shelx_space_group_comment
;
The symmetry employed for this shelxl refinement is uniquely defined
by the following loop, which should always be used as a source of
symmetry information in preference to the above space-group names.
They are only intended as comments.
;
_shelxl_version_number 2014/6

loop_
_space_group_symop_operation_xyz
'x, y, z'
'-x, y, -z+1/2'
'x+1/2, y+1/2, z'
'-x+1/2, y+1/2, -z+1/2'
'-x, -y, -z'
'x, -y, z-1/2'
'-x+1/2, -y+1/2, -z'
'x+1/2, -y+1/2, z-1/2'

loop_
_atom_site_label
_atom_site_type_symbol
_atom_site_fract_x
_atom_site_fract_y
_atom_site_fract_z
_atom_site_U_iso_or_equiv
_atom_site_adp_type
_atom_site_occupancy
_atom_site_site_symmetry_order
_atom_site_calc_flag
_atom_site_refinement_flags_posn
_atom_site_refinement_flags_adp
_atom_site_refinement_flags_occupancy
Cu1 Cu -0.7500 -0.7500 0.0000 0.0651(3) Uani 1 2 d S . P
S1 S -0.78164(6) -0.62060(6) -0.02089(7) 0.0716(4) Uani 1 1 d . . .
N1 N -0.72005(17) -0.47558(18) 0.04231(17) 0.0540(8) Uani 1 1 d . . .
N2 N -0.64111(16) -0.57740(18) 0.07837(17) 0.0546(8) Uani 1 1 d . . .
C1 C -0.7122(2) -0.5586(2) 0.0353(2) 0.0526(9) Uani 1 1 d . . .
C2 C -0.6542(2) -0.4413(2) 0.0902(2) 0.0639(10) Uani 1 1 d . . .
H2 H -0.6455 -0.3854 0.1042 0.077 Uiso 1 1 calc R U .
C3 C -0.6052(2) -0.5044(3) 0.1124(2) 0.0649(11) Uani 1 1 d . . .
H3 H -0.5561 -0.5001 0.1448 0.078 Uiso 1 1 calc R U .
C4 C -0.6085(2) -0.6589(2) 0.0911(2) 0.0580(10) Uani 1 1 d . . .
C5 C -0.6132(2) -0.7060(3) 0.1473(3) 0.0690(11) Uani 1 1 d . . .
C6 C -0.5787(3) -0.7863(3) 0.1609(3) 0.0906(17) Uani 1 1 d . . .
H6 H -0.5815 -0.8208 0.1965 0.109 Uiso 0.5 1 calc R U P
C7 C -0.5416(3) -0.8122(3) 0.1212(4) 0.100(2) Uani 1 1 d . . .
H7 H -0.5181 -0.8641 0.1310 0.121 Uiso 1 1 calc R U .
C8 C -0.5379(3) -0.7638(4) 0.0672(4) 0.0943(18) Uani 1 1 d . . .
H8 H -0.5123 -0.7839 0.0412 0.113 Uiso 1 1 calc R U .
C9 C -0.5712(2) -0.6859(3) 0.0506(3) 0.0739(13) Uani 1 1 d . . .
C10 C -0.5652(3) -0.6341(4) -0.0082(3) 0.0954(17) Uani 1 1 d . . .
H10 H -0.5891 -0.5801 -0.0092 0.115 Uiso 1 1 calc R U .
C11 C -0.4856(4) -0.6163(6) 0.0051(5) 0.144(3) Uani 1 1 d . . .
H11A H -0.4613 -0.6680 0.0041 0.217 Uiso 1 1 calc R U .
H11B H -0.4609 -0.5902 0.0512 0.217 Uiso 1 1 calc R U .
H11C H -0.4844 -0.5794 -0.0316 0.217 Uiso 1 1 calc R U .
C12 C -0.6073(5) -0.6768(7) -0.0802(4) 0.175(5) Uani 1 1 d . . .
H12A H -0.6575 -0.6857 -0.0870 0.263 Uiso 1 1 calc R U .
H12B H -0.5847 -0.7298 -0.0809 0.263 Uiso 1 1 calc R U .
H12C H -0.6063 -0.6418 -0.1181 0.263 Uiso 1 1 calc R U .
C13 C -0.6521(3) -0.6733(4) 0.1927(3) 0.0854(15) Uani 1 1 d . . .
H13 H -0.6850 -0.6280 0.1654 0.103 Uiso 1 1 calc R U .
C14 C -0.5971(4) -0.6350(5) 0.2621(4) 0.125(2) Uani 1 1 d . . .
H14A H -0.5800 -0.5824 0.2519 0.188 Uiso 1 1 calc R U .
H14B H -0.5561 -0.6724 0.2840 0.188 Uiso 1 1 calc R U .
H14C H -0.6205 -0.6260 0.2944 0.188 Uiso 1 1 calc R U .
C15 C -0.7007(6) -0.7401(6) 0.2063(5) 0.177(5) Uani 1 1 d . . .
H15A H -0.6695 -0.7841 0.2338 0.212 Uiso 0.5 1 d R U P
H15B H -0.7262 -0.7153 0.2330 0.212 Uiso 1 1 d R U .
H15C H -0.7363 -0.7613 0.1616 0.212 Uiso 0.5 1 d R U P
C16 C -0.7889(2) -0.4302(2) 0.0071(2) 0.0577(9) Uani 1 1 d . . .
C17 C -0.8009(3) -0.3865(3) -0.0556(3) 0.0696(12) Uani 1 1 d . . .
C18 C -0.8676(3) -0.3444(3) -0.0880(3) 0.0893(15) Uani 1 1 d . . .
H18 H -0.8774 -0.3134 -0.1295 0.107 Uiso 1 1 calc R U .
C19 C -0.9193(3) -0.3478(4) -0.0599(4) 0.1016(18) Uani 1 1 d . . .
H19 H -0.9637 -0.3191 -0.0823 0.122 Uiso 1 1 calc R U .
C20 C -0.9061(3) -0.3932(4) 0.0013(4) 0.0914(16) Uani 1 1 d . . .
H20 H -0.9425 -0.3961 0.0187 0.110 Uiso 1 1 calc R U .
C21 C -0.8402(3) -0.4347(3) 0.0376(3) 0.0696(11) Uani 1 1 d . . .
C22 C -0.8257(3) -0.4820(3) 0.1063(3) 0.0832(14) Uani 1 1 d . . .
H22 H -0.7812 -0.5160 0.1176 0.100 Uiso 1 1 calc R U .
C23 C -0.8105(7) -0.4218(5) 0.1668(4) 0.163(4) Uani 1 1 d . . .
H23A H -0.8558 -0.3958 0.1622 0.244 Uiso 1 1 calc R U .
H23B H -0.7767 -0.3795 0.1655 0.244 Uiso 1 1 calc R U .
H23C H -0.7893 -0.4514 0.2117 0.244 Uiso 1 1 calc R U .
C24 C -0.8871(5) -0.5398(5) 0.0989(5) 0.147(3) Uani 1 1 d . . .
H24A H -0.8893 -0.5844 0.0665 0.220 Uiso 1 1 calc R U .
H24B H -0.9328 -0.5094 0.0803 0.220 Uiso 1 1 calc R U .
H24C H -0.8787 -0.5627 0.1451 0.220 Uiso 1 1 calc R U .
C25 C -0.7433(3) -0.3835(3) -0.0874(3) 0.0835(14) Uani 1 1 d . . .
H25 H -0.6982 -0.4095 -0.0524 0.100 Uiso 1 1 calc R U .
C26 C -0.7674(6) -0.4341(5) -0.1553(5) 0.164(4) Uani 1 1 d . . .
H26A H -0.8096 -0.4081 -0.1921 0.247 Uiso 1 1 calc R U .
H26B H -0.7801 -0.4899 -0.1466 0.247 Uiso 1 1 calc R U .
H26C H -0.7279 -0.4368 -0.1708 0.247 Uiso 1 1 calc R U .
C27 C -0.7241(4) -0.2953(4) -0.0998(4) 0.116(2) Uani 1 1 d . . .
H27A H -0.7099 -0.2636 -0.0562 0.174 Uiso 1 1 calc R U .
H27B H -0.7662 -0.2694 -0.1368 0.174 Uiso 1 1 calc R U .
H27C H -0.6839 -0.2966 -0.1144 0.174 Uiso 1 1 calc R U .
Cl1 Cl -0.5000 -0.3262(2) 0.2500 0.243(4) Uani 1 2 d S T P
O1 O -0.4933(11) -0.3689(16) 0.2061(11) 0.513(18) Uani 1 1 d . . .
O2 O -0.5569(12) -0.2975(8) 0.2122(10) 0.564(19) Uani 1 1 d . . .

loop_
_atom_site_aniso_label
_atom_site_aniso_U_11
_atom_site_aniso_U_22
_atom_site_aniso_U_33
_atom_site_aniso_U_23
_atom_site_aniso_U_13
_atom_site_aniso_U_12
Cu1 0.0681(6) 0.0370(4) 0.0885(7) -0.0047(4) 0.0305(5) 0.0021(3)
S1 0.0554(6) 0.0391(5) 0.0983(9) -0.0063(5) 0.0091(5) 0.0017(4)
N1 0.0540(17) 0.0384(14) 0.067(2) -0.0010(14) 0.0218(15) 0.0022(12)
N2 0.0478(16) 0.0463(15) 0.066(2) -0.0009(14) 0.0200(14) 0.0048(13)
C1 0.0517(19) 0.0376(17) 0.069(2) -0.0025(16) 0.0249(17) 0.0021(14)
C2 0.067(2) 0.0428(18) 0.078(3) -0.0079(19) 0.026(2) -0.0045(17)
C3 0.052(2) 0.059(2) 0.074(3) -0.008(2) 0.0149(19) -0.0076(18)
C4 0.0478(19) 0.0468(18) 0.072(3) -0.0023(18) 0.0172(17) 0.0046(16)
C5 0.052(2) 0.061(2) 0.080(3) 0.005(2) 0.013(2) 0.0060(19)
C6 0.074(3) 0.058(3) 0.108(4) 0.014(3) 0.004(3) 0.002(2)
C7 0.076(3) 0.059(3) 0.140(5) -0.015(3) 0.017(3) 0.025(2)
C8 0.072(3) 0.077(3) 0.125(5) -0.015(3) 0.032(3) 0.023(3)
C9 0.058(2) 0.067(3) 0.096(3) -0.011(2) 0.030(2) 0.008(2)
C10 0.087(4) 0.104(4) 0.110(4) 0.006(3) 0.056(3) 0.022(3)
C11 0.107(5) 0.159(8) 0.190(8) -0.005(6) 0.084(6) -0.017(5)
C12 0.146(7) 0.287(15) 0.101(6) -0.026(7) 0.059(5) -0.045(8)
C13 0.076(3) 0.096(4) 0.083(3) 0.021(3) 0.032(3) 0.005(3)
C14 0.114(5) 0.143(6) 0.109(5) -0.039(4) 0.036(4) -0.012(4)
C15 0.225(11) 0.202(10) 0.148(7) -0.035(7) 0.122(8) -0.108(8)
C16 0.060(2) 0.0374(17) 0.077(3) -0.0010(17) 0.0286(19) 0.0060(15)
C17 0.078(3) 0.051(2) 0.077(3) 0.000(2) 0.029(2) 0.013(2)
C18 0.097(4) 0.075(3) 0.086(3) 0.014(3) 0.028(3) 0.028(3)
C19 0.079(4) 0.093(4) 0.122(5) 0.007(4) 0.030(3) 0.034(3)
C20 0.074(3) 0.084(3) 0.123(5) -0.004(3) 0.048(3) 0.020(3)
C21 0.069(3) 0.052(2) 0.092(3) -0.004(2) 0.037(2) 0.0112(19)
C22 0.096(4) 0.069(3) 0.105(4) 0.012(3) 0.062(3) 0.013(3)
C23 0.294(12) 0.105(5) 0.110(5) 0.011(5) 0.103(7) 0.003(7)
C24 0.159(7) 0.120(6) 0.175(8) 0.034(6) 0.083(6) -0.028(5)
C25 0.105(4) 0.068(3) 0.088(3) 0.011(2) 0.050(3) 0.012(3)
C26 0.250(11) 0.129(6) 0.189(8) -0.069(6) 0.165(8) -0.062(7)
C27 0.137(6) 0.086(4) 0.139(6) 0.002(4) 0.070(5) -0.014(4)
Cl1 0.364(7) 0.101(2) 0.096(2) 0.000 -0.073(3) 0.000
O1 0.42(2) 0.77(4) 0.46(2) -0.40(3) 0.29(2) -0.40(3)
O2 0.59(3) 0.203(11) 0.44(2) 0.149(14) -0.252(19) 0.063(14)

loop_
_atom_type_symbol
_atom_type_description
_atom_type_scat_dispersion_real
_atom_type_scat_dispersion_imag
_atom_type_scat_source
C C 0.0181 0.0091 'International Tables Vol C Tables 4.2.6.8 and 6.1.1.4'
H H 0.0000 0.0000 'International Tables Vol C Tables 4.2.6.8 and 6.1.1.4'
Cl Cl 0.3639 0.7018 'International Tables Vol C Tables 4.2.6.8 and 6.1.1.4'
Cu Cu -1.9646 0.5888 'International Tables Vol C Tables 4.2.6.8 and 6.1.1.4'
N N 0.0311 0.0180 'International Tables Vol C Tables 4.2.6.8 and 6.1.1.4'
O O 0.0492 0.0322 'International Tables Vol C Tables 4.2.6.8 and 6.1.1.4'
S S 0.3331 0.5567 'International Tables Vol C Tables 4.2.6.8 and 6.1.1.4'

loop_
_geom_angle_atom_site_label_1
_geom_angle_atom_site_label_2
_geom_angle_atom_site_label_3
_geom_angle
_geom_angle_site_symmetry_1
_geom_angle_site_symmetry_3
S1 Cu1 S1 180.0 7_335 .
C1 S1 Cu1 109.44(13) . .
C1 N1 C2 110.2(3) . .
C1 N1 C16 124.3(3) . .
C2 N1 C16 125.5(3) . .
C1 N2 C3 108.8(3) . .
C1 N2 C4 126.4(3) . .
C3 N2 C4 124.6(3) . .
N1 C1 S1 123.0(3) . .
N1 C1 N2 106.5(3) . .
N2 C1 S1 130.5(3) . .
N1 C2 H2 126.6 . .
C3 C2 N1 106.8(3) . .
C3 C2 H2 126.6 . .
N2 C3 H3 126.1 . .
C2 C3 N2 107.8(3) . .
C2 C3 H3 126.1 . .
C5 C4 N2 117.2(4) . .
C9 C4 N2 119.2(4) . .
C9 C4 C5 123.5(4) . .
C4 C5 C6 116.8(5) . .
C4 C5 C13 122.3(4) . .
C6 C5 C13 120.9(5) . .
C5 C6 H6 120.3 . .
C7 C6 C5 119.4(5) . .
C7 C6 H6 120.3 . .
C6 C7 H7 119.1 . .
C6 C7 C8 121.8(5) . .
C8 C7 H7 119.1 . .
C7 C8 H8 119.2 . .
C9 C8 C7 121.6(6) . .
C9 C8 H8 119.2 . .
C4 C9 C10 122.9(4) . .
C8 C9 C4 116.9(5) . .
C8 C9 C10 120.2(5) . .
C9 C10 H10 107.5 . .
C9 C10 C12 109.4(6) . .
C11 C10 C9 112.4(6) . .
C11 C10 H10 107.6 . .
C11 C10 C12 112.1(6) . .
C12 C10 H10 107.6 . .
C10 C11 H11A 109.5 . .
C10 C11 H11B 109.5 . .
C10 C11 H11C 109.5 . .
H11A C11 H11B 109.5 . .
H11A C11 H11C 109.5 . .
H11B C11 H11C 109.5 . .
C10 C12 H12A 109.4 . .
C10 C12 H12B 109.6 . .
C10 C12 H12C 109.5 . .
H12A C12 H12B 109.5 . .
H12A C12 H12C 109.5 . .
H12B C12 H12C 109.5 . .
C5 C13 H13 107.0 . .
C5 C13 C15 112.8(6) . .
C14 C13 C5 110.7(5) . .
C14 C13 H13 107.1 . .
C14 C13 C15 112.1(6) . .
C15 C13 H13 106.9 . .
C13 C14 H14A 109.4 . .
C13 C14 H14B 109.6 . .
C13 C14 H14C 109.4 . .
H14A C14 H14B 109.5 . .
H14A C14 H14C 109.5 . .
H14B C14 H14C 109.5 . .
C13 C15 H15A 108.1 . .
C13 C15 H15B 109.4 . .
C13 C15 H15C 110.2 . .
H15A C15 H15B 109.6 . .
H15A C15 H15C 110.4 . .
H15B C15 H15C 109.1 . .
C17 C16 N1 118.4(4) . .
C17 C16 C21 123.7(4) . .
C21 C16 N1 117.9(4) . .
C16 C17 C18 116.8(5) . .
C16 C17 C25 122.1(4) . .
C18 C17 C25 121.1(5) . .
C17 C18 H18 119.5 . .
C19 C18 C17 121.1(5) . .
C19 C18 H18 119.5 . .
C18 C19 H19 119.8 . .
C20 C19 C18 120.4(5) . .
C20 C19 H19 119.8 . .
C19 C20 H20 119.1 . .
C19 C20 C21 121.8(5) . .
C21 C20 H20 119.1 . .
C16 C21 C22 122.8(4) . .
C20 C21 C16 116.2(5) . .
C20 C21 C22 120.9(5) . .
C21 C22 H22 107.7 . .
C21 C22 C23 110.1(5) . .
C23 C22 H22 107.7 . .
C24 C22 C21 112.2(5) . .
C24 C22 H22 107.7 . .
C24 C22 C23 111.1(6) . .
C22 C23 H23A 109.5 . .
C22 C23 H23B 109.5 . .
C22 C23 H23C 109.5 . .
H23A C23 H23B 109.5 . .
H23A C23 H23C 109.5 . .
H23B C23 H23C 109.5 . .
C22 C24 H24A 109.4 . .
C22 C24 H24B 109.5 . .
C22 C24 H24C 109.5 . .
H24A C24 H24B 109.5 . .
H24A C24 H24C 109.5 . .
H24B C24 H24C 109.5 . .
C17 C25 H25 107.3 . .
C26 C25 C17 111.4(5) . .
C26 C25 H25 107.3 . .
C27 C25 C17 112.7(5) . .
C27 C25 H25 107.2 . .
C27 C25 C26 110.7(6) . .
C25 C26 H26A 109.5 . .
C25 C26 H26B 109.5 . .
C25 C26 H26C 109.5 . .
H26A C26 H26B 109.5 . .
H26A C26 H26C 109.5 . .
H26B C26 H26C 109.5 . .
C25 C27 H27A 109.4 . .
C25 C27 H27B 109.5 . .
C25 C27 H27C 109.5 . .
H27A C27 H27B 109.5 . .
H27A C27 H27C 109.5 . .
H27B C27 H27C 109.5 . .
O1 Cl1 O1 109(3) 2_455 .
O2 Cl1 O1 96.0(14) . .
O2 Cl1 O1 110.3(14) 2_455 .
O2 Cl1 O1 96.0(14) 2_455 2_455
O2 Cl1 O1 110.3(14) . 2_455
O2 Cl1 O2 134.0(16) 2_455 .
Cl1 O1 O1 35.3(13) . 2_455
Cl1 O1 O2 41.9(8) . .
O2 O1 O1 63.2(9) . 2_455
Cl1 O2 O1 42.1(8) . .

loop_
_geom_bond_atom_site_label_1
_geom_bond_atom_site_label_2
_geom_bond_distance
_geom_bond_site_symmetry_2
Cu1 S1 2.1468(9) .
Cu1 S1 2.1468(9) 7_335
S1 C1 1.702(4) .
N1 C1 1.347(4) .
N1 C2 1.385(5) .
N1 C16 1.451(5) .
N2 C1 1.357(5) .
N2 C3 1.393(5) .
N2 C4 1.427(5) .
C2 H2 0.9300 .
C2 C3 1.341(6) .
C3 H3 0.9300 .
C4 C5 1.405(6) .
C4 C9 1.387(6) .
C5 C6 1.424(7) .
C5 C13 1.523(7) .
C6 H6 0.9300 .
C6 C7 1.365(9) .
C7 H7 0.9300 .
C7 C8 1.371(9) .
C8 H8 0.9300 .
C8 C9 1.382(7) .
C9 C10 1.501(8) .
C10 H10 0.9800 .
C10 C11 1.517(9) .
C10 C12 1.521(10) .
C11 H11A 0.9600 .
C11 H11B 0.9600 .
C11 H11C 0.9600 .
C12 H12A 0.9600 .
C12 H12B 0.9600 .
C12 H12C 0.9600 .
C13 H13 0.9800 .
C13 C14 1.518(8) .
C13 C15 1.536(9) .
C14 H14A 0.9600 .
C14 H14B 0.9600 .
C14 H14C 0.9600 .
C15 H15A 0.9519 .
C15 H15B 0.9672 .
C15 H15C 0.9583 .
C16 C17 1.389(6) .
C16 C21 1.397(6) .
C17 C18 1.389(7) .
C17 C25 1.531(7) .
C18 H18 0.9300 .
C18 C19 1.369(8) .
C19 H19 0.9300 .
C19 C20 1.371(9) .
C20 H20 0.9300 .
C20 C21 1.382(7) .
C21 C22 1.511(7) .
C22 H22 0.9800 .
C22 C23 1.494(9) .
C22 C24 1.486(8) .
C23 H23A 0.9600 .
C23 H23B 0.9600 .
C23 H23C 0.9600 .
C24 H24A 0.9600 .
C24 H24B 0.9600 .
C24 H24C 0.9600 .
C25 H25 0.9800 .
C25 C26 1.502(8) .
C25 C27 1.506(7) .
C26 H26A 0.9600 .
C26 H26B 0.9600 .
C26 H26C 0.9600 .
C27 H27A 0.9600 .
C27 H27B 0.9600 .
C27 H27C 0.9600 .
Cl1 O1 1.176(15) .
Cl1 O1 1.176(15) 2_455
Cl1 O2 1.170(14) 2_455
Cl1 O2 1.170(14) .
O1 O1 1.92(3) 2_455
O1 O2 1.74(3) .

loop_
_geom_torsion_atom_site_label_1
_geom_torsion_atom_site_label_2
_geom_torsion_atom_site_label_3
_geom_torsion_atom_site_label_4
_geom_torsion
_geom_torsion_site_symmetry_1
_geom_torsion_site_symmetry_4
Cu1 S1 C1 N1 -169.8(3) . .
Cu1 S1 C1 N2 12.6(4) . .
N1 C2 C3 N2 -0.1(5) . .
N1 C16 C17 C18 179.5(4) . .
N1 C16 C17 C25 -1.2(6) . .
N1 C16 C21 C20 -177.8(4) . .
N1 C16 C21 C22 2.2(6) . .
N2 C4 C5 C6 -178.3(4) . .
N2 C4 C5 C13 0.8(6) . .
N2 C4 C9 C8 177.2(4) . .
N2 C4 C9 C10 -1.7(7) . .
C1 N1 C2 C3 0.3(5) . .
C1 N1 C16 C17 -98.7(5) . .
C1 N1 C16 C21 79.8(5) . .
C1 N2 C3 C2 -0.1(5) . .
C1 N2 C4 C5 -87.9(5) . .
C1 N2 C4 C9 95.1(5) . .
C2 N1 C1 S1 -178.5(3) . .
C2 N1 C1 N2 -0.4(4) . .
C2 N1 C16 C17 84.5(5) . .
C2 N1 C16 C21 -97.0(5) . .
C3 N2 C1 S1 178.2(3) . .
C3 N2 C1 N1 0.3(4) . .
C3 N2 C4 C5 87.8(5) . .
C3 N2 C4 C9 -89.3(5) . .
C4 N2 C1 S1 -5.6(6) . .
C4 N2 C1 N1 176.5(4) . .
C4 N2 C3 C2 -176.4(4) . .
C4 C5 C6 C7 1.9(7) . .
C4 C5 C13 C14 -96.8(6) . .
C4 C5 C13 C15 136.8(6) . .
C4 C9 C10 C11 121.2(6) . .
C4 C9 C10 C12 -113.7(6) . .
C5 C4 C9 C8 0.4(7) . .
C5 C4 C9 C10 -178.5(5) . .
C5 C6 C7 C8 -1.5(8) . .
C6 C5 C13 C14 82.4(7) . .
C6 C5 C13 C15 -44.1(7) . .
C6 C7 C8 C9 0.4(9) . .
C7 C8 C9 C4 0.2(8) . .
C7 C8 C9 C10 179.1(5) . .
C8 C9 C10 C11 -57.7(8) . .
C8 C9 C10 C12 67.4(7) . .
C9 C4 C5 C6 -1.4(6) . .
C9 C4 C5 C13 177.7(4) . .
C13 C5 C6 C7 -177.2(5) . .
C16 N1 C1 S1 4.3(6) . .
C16 N1 C1 N2 -177.6(3) . .
C16 N1 C2 C3 177.5(4) . .
C16 C17 C18 C19 -1.4(8) . .
C16 C17 C25 C26 109.0(6) . .
C16 C17 C25 C27 -125.9(6) . .
C16 C21 C22 C23 105.6(7) . .
C16 C21 C22 C24 -130.1(6) . .
C17 C16 C21 C20 0.6(7) . .
C17 C16 C21 C22 -179.4(4) . .
C17 C18 C19 C20 -0.1(9) . .
C18 C17 C25 C26 -71.8(7) . .
C18 C17 C25 C27 53.3(7) . .
C18 C19 C20 C21 1.9(9) . .
C19 C20 C21 C16 -2.2(8) . .
C19 C20 C21 C22 177.9(5) . .
C20 C21 C22 C23 -74.4(7) . .
C20 C21 C22 C24 49.9(7) . .
C21 C16 C17 C18 1.1(7) . .
C21 C16 C17 C25 -179.7(4) . .
C25 C17 C18 C19 179.4(5) . .
O1 Cl1 O1 O2 114.0(12) 2_455 .
O1 Cl1 O2 O1 -113(3) 2_455 .
O1 O1 O2 Cl1 36.3(14) 2_455 .
O2 Cl1 O1 O1 -114.0(12) . 2_455
O2 Cl1 O1 O1 104.4(11) 2_455 2_455
O2 Cl1 O1 O2 -141.6(15) 2_455 .
O2 Cl1 O2 O1 126.0(12) 2_455 .
